data_7057506
loop_
_publ_author_name
'Seth, Saikat Kumar'
'Bauz\'a, Antonio'
'Frontera, Antonio'

_publ_section_title
;
 Bipolar behaviour of salt-bridges: a combined theoretical and
 crystallographic study
;
_journal_issue 14
_journal_name_full 'New Journal of Chemistry'
_journal_page_first 12134
_journal_paper_doi 10.1039/C8NJ02194E
_journal_volume 42
_journal_year 2018
_chemical_formula_sum 'C10 H14 N2 O4'
_chemical_formula_weight 226.23
_space_group_crystal_system orthorhombic
_space_group_IT_number 19
_space_group_name_Hall 'P 2ac 2ab'
_space_group_name_H-M_alt 'P 21 21 21'
_symmetry_space_group_name_Hall 'P 2ac 2ab'
_symmetry_space_group_name_H-M 'P 21 21 21'
_atom_sites_solution_hydrogens geom
_audit_creation_method SHELXL-2018/1
_audit_update_record
;
2018-03-15 deposited with the CCDC.
2018-06-13 downloaded from the CCDC.
;
_cell_angle_alpha 90
_cell_angle_beta 90
_cell_angle_gamma 90
_cell_formula_units_Z 4
_cell_length_a 5.2976(5)
_cell_length_b 13.2046(13)
_cell_length_c 15.2907(16)
_cell_measurement_reflns_used 980
_cell_measurement_temperature 120(2)
_cell_measurement_theta_max 25.0
_cell_measurement_theta_min 1.5
_cell_volume 1069.63(18)
_computing_cell_refinement 'APEX2(Bruker,2007)and SAINT (Bruker,2007)'
_computing_data_collection 'APEX2 (Bruker, 2007)'
_computing_data_reduction 'SAINT(Bruker,2007)and XPREP(Bruker,2007)'
_computing_molecular_graphics
;    
ORTEP-3 for Windows (Farrugia, 1997), DIAMOND (Brandenburg,
1999) and Mercury (Macrae <i>et al.</i>, 2006)
;
_computing_publication_material 'PLATON (Spek, 2009)'
_computing_structure_refinement 'SHELXL-2018/1 (Sheldrick, 2018)'
_computing_structure_solution 'SHELXS97 (Sheldrick, 2008)'
_diffrn_ambient_temperature 120(2)
_diffrn_measured_fraction_theta_full 1.000
_diffrn_measured_fraction_theta_max 1.000
_diffrn_measurement_device_type 'Bruker SMART APEX II CCD area-detector'
_diffrn_measurement_method '\w and \f'
_diffrn_radiation_type MoK\a
_diffrn_radiation_wavelength 0.71073
_diffrn_reflns_av_R_equivalents 0.0247
_diffrn_reflns_av_unetI/netI 0.0161
_diffrn_reflns_Laue_measured_fraction_full 1.000
_diffrn_reflns_Laue_measured_fraction_max 1.000
_diffrn_reflns_limit_h_max 6
_diffrn_reflns_limit_h_min -6
_diffrn_reflns_limit_k_max 15
_diffrn_reflns_limit_k_min -15
_diffrn_reflns_limit_l_max 18
_diffrn_reflns_limit_l_min -18
_diffrn_reflns_number 10121
_diffrn_reflns_point_group_measured_fraction_full 1.000
_diffrn_reflns_point_group_measured_fraction_max 1.000
_diffrn_reflns_theta_full 24.998
_diffrn_reflns_theta_max 24.998
_diffrn_reflns_theta_min 2.038
_diffrn_source 'fine-focus sealed tube'
_exptl_absorpt_coefficient_mu 0.110
_exptl_absorpt_correction_T_max 0.99
_exptl_absorpt_correction_T_min 0.98
_exptl_absorpt_correction_type multi-scan
_exptl_absorpt_process_details SADABS
_exptl_crystal_colour colorless
_exptl_crystal_density_diffrn 1.405
_exptl_crystal_description block
_exptl_crystal_F_000 480
_exptl_crystal_size_max 0.21
_exptl_crystal_size_mid 0.14
_exptl_crystal_size_min 0.09
_refine_diff_density_max 0.137
_refine_diff_density_min -0.129
_refine_diff_density_rms 0.033
_refine_ls_abs_structure_details
;
 Refined as an inversion twin.
;
_refine_ls_abs_structure_Flack 1.2(12)
_refine_ls_extinction_method none
_refine_ls_goodness_of_fit_ref 1.045
_refine_ls_hydrogen_treatment constr
_refine_ls_matrix_type full
_refine_ls_number_parameters 148
_refine_ls_number_reflns 1885
_refine_ls_number_restraints 0
_refine_ls_restrained_S_all 1.045
_refine_ls_R_factor_all 0.0272
_refine_ls_R_factor_gt 0.0256
_refine_ls_shift/su_max 0.000
_refine_ls_shift/su_mean 0.000
_refine_ls_structure_factor_coef Fsqd
_refine_ls_weighting_details 'w=1/[\s^2^(Fo^2^)+(0.0398P)^2^+0.1986P] where P=(Fo^2^+2Fc^2^)/3'
_refine_ls_weighting_scheme calc
_refine_ls_wR_factor_gt 0.0671
_refine_ls_wR_factor_ref 0.0689
_reflns_Friedel_coverage 0.670
_reflns_Friedel_fraction_full 1.000
_reflns_Friedel_fraction_max 1.000
_reflns_number_gt 1802
_reflns_number_total 1885
_reflns_threshold_expression 'I > 2\s(I)'
_cod_data_source_file c8nj02194e2.cif
_cod_data_source_block shelx
_cod_depositor_comments 'Adding full bibliography for 7057506--7057508.cif.'
_cod_database_code 7057506
_shelx_shelxl_version_number 2018/1
_shelx_space_group_comment
;
The symmetry employed for this shelxl refinement is uniquely defined
by the following loop, which should always be used as a source of
symmetry information in preference to the above space-group names.
They are only intended as comments.
;

loop_
_space_group_symop_operation_xyz
'x, y, z'
'-x+1/2, -y, z+1/2'
'x+1/2, -y+1/2, -z'
'-x, y+1/2, -z+1/2'

loop_
_atom_site_label
_atom_site_type_symbol
_atom_site_fract_x
_atom_site_fract_y
_atom_site_fract_z
_atom_site_U_iso_or_equiv
_atom_site_adp_type
_atom_site_occupancy
_atom_site_site_symmetry_order
_atom_site_calc_flag
_atom_site_refinement_flags_posn
_atom_site_refinement_flags_adp
O1 O 0.5238(3) 0.72295(11) 0.18958(11) 0.0411(4) Uani 1 1 d . .
O2 O 0.1824(3) 0.65155(10) 0.24689(10) 0.0338(4) Uani 1 1 d . .
H2 H 0.238520 0.600879 0.222731 0.051 Uiso 1 1 calc R U
C1 C 0.3281(4) 0.72950(14) 0.22918(12) 0.0226(4) Uani 1 1 d . .
C2 C 0.2167(4) 0.82677(13) 0.26168(12) 0.0234(4) Uani 1 1 d . .
H2C H 0.156536 0.816690 0.320959 0.028 Uiso 1 1 calc R U
H2D H 0.072129 0.843828 0.225642 0.028 Uiso 1 1 calc R U
C3 C 0.3993(4) 0.91502(13) 0.26101(12) 0.0235(4) Uani 1 1 d . .
H3A H 0.479822 0.918226 0.204111 0.028 Uiso 1 1 calc R U
H3B H 0.304596 0.977229 0.268939 0.028 Uiso 1 1 calc R U
C4 C 0.6013(3) 0.90942(13) 0.33035(11) 0.0202(4) Uani 1 1 d . .
O3 O 0.7637(3) 0.98025(9) 0.33235(9) 0.0240(3) Uani 1 1 d . .
O4 O 0.6012(3) 0.83725(10) 0.38244(9) 0.0287(3) Uani 1 1 d . .
N1 N 0.1118(3) 0.98004(11) 0.46310(10) 0.0209(3) Uani 1 1 d . .
H1 H -0.001447 0.977237 0.422874 0.025 Uiso 1 1 calc R U
N2 N -0.0471(3) 0.83137(11) 0.51863(10) 0.0269(4) Uani 1 1 d . .
H2A H -0.158174 0.831002 0.477594 0.032 Uiso 1 1 calc R U
H2B H -0.044497 0.783376 0.556633 0.032 Uiso 1 1 calc R U
C9 C 0.1193(3) 0.90565(13) 0.52327(12) 0.0208(4) Uani 1 1 d . .
C10 C 0.6355(4) 1.15714(15) 0.52614(14) 0.0315(5) Uani 1 1 d . .
H10A H 0.625970 1.192476 0.471372 0.047 Uiso 1 1 calc R U
H10B H 0.804594 1.133130 0.535050 0.047 Uiso 1 1 calc R U
H10C H 0.590111 1.202272 0.572789 0.047 Uiso 1 1 calc R U
C6 C 0.4571(4) 1.06896(13) 0.52492(12) 0.0237(4) Uani 1 1 d . .
C7 C 0.4696(4) 0.99161(14) 0.58838(12) 0.0256(4) Uani 1 1 d . .
H7 H 0.592895 0.995254 0.631561 0.031 Uiso 1 1 calc R U
C8 C 0.3073(4) 0.91196(14) 0.58844(12) 0.0235(4) Uani 1 1 d . .
H8 H 0.319997 0.861984 0.631069 0.028 Uiso 1 1 calc R U
C5 C 0.2754(4) 1.05946(13) 0.46312(12) 0.0225(4) Uani 1 1 d . .
H5 H 0.262257 1.108421 0.419641 0.027 Uiso 1 1 calc R U

loop_
_atom_site_aniso_label
_atom_site_aniso_U_11
_atom_site_aniso_U_22
_atom_site_aniso_U_33
_atom_site_aniso_U_23
_atom_site_aniso_U_13
_atom_site_aniso_U_12
O1 0.0376(9) 0.0324(8) 0.0533(10) -0.0133(7) 0.0227(8) -0.0056(7)
O2 0.0351(8) 0.0206(7) 0.0456(9) -0.0085(6) 0.0147(7) -0.0035(6)
C1 0.0254(9) 0.0229(9) 0.0195(8) -0.0020(7) -0.0006(8) -0.0002(8)
C2 0.0220(9) 0.0222(9) 0.0261(9) -0.0020(7) -0.0025(8) 0.0022(8)
C3 0.0290(10) 0.0183(9) 0.0232(8) 0.0004(7) -0.0020(8) 0.0017(8)
C4 0.0210(9) 0.0178(8) 0.0217(8) -0.0007(7) 0.0027(7) 0.0020(7)
O3 0.0252(6) 0.0182(6) 0.0286(7) 0.0037(5) -0.0032(6) -0.0018(6)
O4 0.0319(7) 0.0235(7) 0.0306(7) 0.0108(6) -0.0067(6) -0.0049(6)
N1 0.0217(8) 0.0198(7) 0.0212(7) 0.0005(6) -0.0025(6) 0.0019(6)
N2 0.0275(9) 0.0220(8) 0.0311(8) 0.0077(7) -0.0065(7) -0.0023(7)
C9 0.0213(9) 0.0189(8) 0.0222(9) -0.0003(7) 0.0032(7) 0.0046(7)
C10 0.0274(10) 0.0266(10) 0.0406(11) -0.0009(9) 0.0002(9) -0.0044(9)
C6 0.0226(9) 0.0212(9) 0.0272(9) -0.0040(7) 0.0036(8) 0.0028(8)
C7 0.0237(10) 0.0275(10) 0.0255(9) -0.0043(8) -0.0041(8) 0.0034(8)
C8 0.0264(10) 0.0217(9) 0.0226(9) 0.0008(7) 0.0000(8) 0.0052(8)
C5 0.0241(10) 0.0183(9) 0.0251(9) 0.0008(7) 0.0032(8) 0.0031(7)

loop_
_atom_type_symbol
_atom_type_description
_atom_type_scat_dispersion_real
_atom_type_scat_dispersion_imag
_atom_type_scat_source
C C 0.0033 0.0016 'International Tables Vol C Tables 4.2.6.8 and 6.1.1.4'
H H 0.0000 0.0000 'International Tables Vol C Tables 4.2.6.8 and 6.1.1.4'
N N 0.0061 0.0033 'International Tables Vol C Tables 4.2.6.8 and 6.1.1.4'
O O 0.0106 0.0060 'International Tables Vol C Tables 4.2.6.8 and 6.1.1.4'

loop_
_geom_angle_atom_site_label_1
_geom_angle_atom_site_label_2
_geom_angle_atom_site_label_3
_geom_angle
C1 O2 H2 109.5
O1 C1 O2 123.56(17)
O1 C1 C2 124.59(17)
O2 C1 C2 111.82(16)
C1 C2 C3 113.94(15)
C1 C2 H2C 108.8
C3 C2 H2C 108.8
C1 C2 H2D 108.8
C3 C2 H2D 108.8
H2C C2 H2D 107.7
C4 C3 C2 114.24(15)
C4 C3 H3A 108.7
C2 C3 H3A 108.7
C4 C3 H3B 108.7
C2 C3 H3B 108.7
H3A C3 H3B 107.6
O4 C4 O3 123.31(17)
O4 C4 C3 119.24(16)
O3 C4 C3 117.46(15)
C9 N1 C5 122.91(16)
C9 N1 H1 118.5
C5 N1 H1 118.5
C9 N2 H2A 120.0
C9 N2 H2B 120.0
H2A N2 H2B 120.0
N2 C9 N1 119.04(16)
N2 C9 C8 123.57(16)
N1 C9 C8 117.40(16)
C6 C10 H10A 109.5
C6 C10 H10B 109.5
H10A C10 H10B 109.5
C6 C10 H10C 109.5
H10A C10 H10C 109.5
H10B C10 H10C 109.5
C5 C6 C7 116.51(17)
C5 C6 C10 121.89(17)
C7 C6 C10 121.60(17)
C8 C7 C6 122.10(17)
C8 C7 H7 119.0
C6 C7 H7 119.0
C7 C8 C9 119.46(17)
C7 C8 H8 120.3
C9 C8 H8 120.3
C6 C5 N1 121.61(16)
C6 C5 H5 119.2
N1 C5 H5 119.2

loop_
_geom_bond_atom_site_label_1
_geom_bond_atom_site_label_2
_geom_bond_distance
O1 C1 1.204(2)
O2 C1 1.315(2)
O2 H2 0.8200
C1 C2 1.498(2)
C2 C3 1.514(2)
C2 H2C 0.9700
C2 H2D 0.9700
C3 C4 1.508(2)
C3 H3A 0.9700
C3 H3B 0.9700
C4 O4 1.242(2)
C4 O3 1.271(2)
N1 C9 1.346(2)
N1 C5 1.361(2)
N1 H1 0.8600
N2 C9 1.321(2)
N2 H2A 0.8600
N2 H2B 0.8600
C9 C8 1.411(3)
C10 C6 1.500(3)
C10 H10A 0.9600
C10 H10B 0.9600
C10 H10C 0.9600
C6 C5 1.354(3)
C6 C7 1.410(3)
C7 C8 1.359(3)
C7 H7 0.9300
C8 H8 0.9300
C5 H5 0.9300
